data_1553791
loop_
_publ_author_name
'Qiao, Huijie'
'Sun, Suyan'
'Zhang, Yue'
'Zhu, Hongmei'
'Yu, Xiaomeng'
'Yang, Fan'
'Wu, Yusheng'
'Li, Zhongxian'
'Wu, Yangjie'

_publ_section_title
;
 Merging photoredox catalysis with transition metal catalysis:
 site-selective C4 or C5-H phosphonation of 8-aminoquinoline amides
;
_journal_issue 10
_journal_name_full 'Organic Chemistry Frontiers'
_journal_page_first 1981
_journal_paper_doi 10.1039/C7QO00305F
_journal_volume 4
_journal_year 2017
_chemical_formula_moiety 'C28 H21 N2 O2 P'
_chemical_formula_sum 'C28 H21 N2 O2 P'
_chemical_formula_weight 448.44
_space_group_crystal_system monoclinic
_space_group_IT_number 14
_space_group_name_Hall '-P 2ybc'
_space_group_name_H-M_alt 'P 1 21/c 1'
_atom_sites_solution_hydrogens geom
_atom_sites_solution_primary direct
_audit_creation_date 2017-04-07
_audit_creation_method
;
Olex2 1.2
(compiled 2017.03.28 svn.r3405 for OlexSys, GUI svn.r5335)
;
_audit_update_record
;
2017-04-11 deposited with the CCDC.
2017-06-28 downloaded from the CCDC.
;
_cell_angle_alpha 90
_cell_angle_beta 95.014(4)
_cell_angle_gamma 90
_cell_formula_units_Z 4
_cell_length_a 11.9961(5)
_cell_length_b 8.6310(3)
_cell_length_c 21.6563(7)
_cell_measurement_reflns_used 3472
_cell_measurement_temperature 293(2)
_cell_measurement_theta_max 70.5200
_cell_measurement_theta_min 4.1000
_cell_volume 2233.68(14)
_computing_cell_refinement
;
CrysAlisPro, Agilent Technologies,
Version 1.171.37.35 (release 13-08-2014 CrysAlis171 .NET)
(compiled Aug 13 2014,18:06:01)
;
_computing_data_collection
;
CrysAlisPro, Agilent Technologies,
Version 1.171.37.35 (release 13-08-2014 CrysAlis171 .NET)
(compiled Aug 13 2014,18:06:01)
;
_computing_data_reduction
;
CrysAlisPro, Agilent Technologies,
Version 1.171.37.35 (release 13-08-2014 CrysAlis171 .NET)
(compiled Aug 13 2014,18:06:01)
;
_computing_molecular_graphics 'Olex2 (Dolomanov et al., 2009)'
_computing_publication_material 'Olex2 (Dolomanov et al., 2009)'
_computing_structure_refinement 'ShelXL (Sheldrick, 2015)'
_computing_structure_solution 'ShelXS (Sheldrick, 2008)'
_diffrn_ambient_temperature 293(2)
_diffrn_detector 'CCD plate'
_diffrn_detector_area_resol_mean 16.2312
_diffrn_detector_type Eos
_diffrn_measured_fraction_theta_full 0.999
_diffrn_measured_fraction_theta_max 0.999
_diffrn_measurement_details
;
#__ type_ start__ end____ width___ exp.time_
  1 omega -103.00  -37.00   1.0000    1.0000
omega____ theta____ kappa____ phi______ frames
    -      -33.5000  -77.0000   30.0000 66

#__ type_ start__ end____ width___ exp.time_
  2 omega   66.00   92.00   1.0000    1.0000
omega____ theta____ kappa____ phi______ frames
    -       36.4734  178.0000   90.0000 26

#__ type_ start__ end____ width___ exp.time_
  3 omega   63.00  110.00   1.0000    1.0000
omega____ theta____ kappa____ phi______ frames
    -       36.4734  178.0000    0.0000 47

#__ type_ start__ end____ width___ exp.time_
  4 omega   18.00   45.00   1.0000    1.0000
omega____ theta____ kappa____ phi______ frames
    -       36.4734   37.0000  150.0000 27

#__ type_ start__ end____ width___ exp.time_
  5 omega   61.00   88.00   1.0000    1.0000
omega____ theta____ kappa____ phi______ frames
    -       36.4734  178.0000  -60.0000 27

#__ type_ start__ end____ width___ exp.time_
  6 omega   58.00  110.00   1.0000    1.0000
omega____ theta____ kappa____ phi______ frames
    -       36.4734  178.0000 -180.0000 52

#__ type_ start__ end____ width___ exp.time_
  7 omega  -30.00   48.00   1.0000    1.0000
omega____ theta____ kappa____ phi______ frames
    -       36.4734  -57.0000 -120.0000 78

#__ type_ start__ end____ width___ exp.time_
  8 omega   58.00   87.00   1.0000    1.0000
omega____ theta____ kappa____ phi______ frames
    -       36.4734  178.0000  -30.0000 29

#__ type_ start__ end____ width___ exp.time_
  9 omega   14.00  106.00   1.0000    1.0000
omega____ theta____ kappa____ phi______ frames
    -       36.4734   37.0000   30.0000 92

#__ type_ start__ end____ width___ exp.time_
 10 omega   64.00   90.00   1.0000    1.0000
omega____ theta____ kappa____ phi______ frames
    -       36.4734   37.0000  150.0000 26

#__ type_ start__ end____ width___ exp.time_
 11 omega   42.00   88.00   1.0000    2.5000
omega____ theta____ kappa____ phi______ frames
    -      108.0000  -30.0000  -30.0000 46

#__ type_ start__ end____ width___ exp.time_
 12 omega   40.00   66.00   1.0000    2.5000
omega____ theta____ kappa____ phi______ frames
    -      108.0000  -45.0000 -120.0000 26

#__ type_ start__ end____ width___ exp.time_
 13 omega   40.00   81.00   1.0000    2.5000
omega____ theta____ kappa____ phi______ frames
    -      108.0000  -30.0000   90.0000 41

#__ type_ start__ end____ width___ exp.time_
 14 omega   39.00   99.00   1.0000    2.5000
omega____ theta____ kappa____ phi______ frames
    -      108.0000  -45.0000 -180.0000 60

#__ type_ start__ end____ width___ exp.time_
 15 omega   78.00  114.00   1.0000    2.5000
omega____ theta____ kappa____ phi______ frames
    -      108.0000 -111.0000   30.0000 36

#__ type_ start__ end____ width___ exp.time_
 16 omega   38.00   89.00   1.0000    2.5000
omega____ theta____ kappa____ phi______ frames
    -      108.0000  -45.0000   60.0000 51

#__ type_ start__ end____ width___ exp.time_
 17 omega  118.00  146.00   1.0000    2.5000
omega____ theta____ kappa____ phi______ frames
    -      108.0000  111.0000 -150.0000 28

#__ type_ start__ end____ width___ exp.time_
 18 omega   51.00  125.00   1.0000    2.5000
omega____ theta____ kappa____ phi______ frames
    -      108.0000  -61.0000  -30.0000 74

#__ type_ start__ end____ width___ exp.time_
 19 omega   50.00  163.00   1.0000    2.5000
omega____ theta____ kappa____ phi______ frames
    -      108.0000    0.0000   30.0000 113
;
_diffrn_measurement_device 'four-circle diffractometer'
_diffrn_measurement_device_type 'Xcalibur, Eos, Gemini'
_diffrn_measurement_method '\w scans'
_diffrn_orient_matrix_UB_11 0.1172872000
_diffrn_orient_matrix_UB_12 -0.0218074000
_diffrn_orient_matrix_UB_13 0.0339732000
_diffrn_orient_matrix_UB_21 -0.0536532000
_diffrn_orient_matrix_UB_22 -0.0609586000
_diffrn_orient_matrix_UB_23 0.0574224000
_diffrn_orient_matrix_UB_31 0.0042792000
_diffrn_orient_matrix_UB_32 -0.1662412000
_diffrn_orient_matrix_UB_33 -0.0254576000
_diffrn_radiation_monochromator graphite
_diffrn_radiation_probe x-ray
_diffrn_radiation_type CuK\a
_diffrn_radiation_wavelength 1.54184
_diffrn_reflns_av_R_equivalents 0.0279
_diffrn_reflns_av_unetI/netI 0.0348
_diffrn_reflns_Laue_measured_fraction_full 0.999
_diffrn_reflns_Laue_measured_fraction_max 0.999
_diffrn_reflns_limit_h_max 11
_diffrn_reflns_limit_h_min -14
_diffrn_reflns_limit_k_max 6
_diffrn_reflns_limit_k_min -10
_diffrn_reflns_limit_l_max 22
_diffrn_reflns_limit_l_min -25
_diffrn_reflns_number 8345
_diffrn_reflns_point_group_measured_fraction_full 0.999
_diffrn_reflns_point_group_measured_fraction_max 0.999
_diffrn_reflns_theta_full 67.087
_diffrn_reflns_theta_max 67.087
_diffrn_reflns_theta_min 3.699
_diffrn_source 'Enhance (Cu) X-ray Source'
_exptl_absorpt_coefficient_mu 1.319
_exptl_absorpt_correction_T_max 1.00000
_exptl_absorpt_correction_T_min 0.96053
_exptl_absorpt_correction_type multi-scan
_exptl_absorpt_process_details
;
CrysAlisPro, Agilent Technologies,
Version 1.171.37.35 (release 13-08-2014 CrysAlis171 .NET)
(compiled Aug 13 2014,18:06:01)
Empirical absorption correction using spherical harmonics,
 implemented in SCALE3 ABSPACK scaling algorithm.
;
_exptl_crystal_colour colourless
_exptl_crystal_colour_primary colourless
_exptl_crystal_density_diffrn 1.333
_exptl_crystal_description prism
_exptl_crystal_F_000 936
_exptl_crystal_size_max 0.18
_exptl_crystal_size_mid 0.15
_exptl_crystal_size_min 0.1
_refine_diff_density_max 0.287
_refine_diff_density_min -0.290
_refine_diff_density_rms 0.042
_refine_ls_extinction_coef 0.0015(2)
_refine_ls_extinction_expression Fc^*^=kFc[1+0.001xFc^2^\l^3^/sin(2\q)]^-1/4^
_refine_ls_extinction_method 'SHELXL-2014/7 (Sheldrick 2014'
_refine_ls_goodness_of_fit_ref 1.058
_refine_ls_hydrogen_treatment constr
_refine_ls_matrix_type full
_refine_ls_number_parameters 299
_refine_ls_number_reflns 3994
_refine_ls_number_restraints 0
_refine_ls_restrained_S_all 1.058
_refine_ls_R_factor_all 0.0494
_refine_ls_R_factor_gt 0.0406
_refine_ls_shift/su_max 0.001
_refine_ls_shift/su_mean 0.000
_refine_ls_structure_factor_coef Fsqd
_refine_ls_weighting_details 'w=1/[\s^2^(Fo^2^)+(0.0535P)^2^+0.5200P] where P=(Fo^2^+2Fc^2^)/3'
_refine_ls_weighting_scheme calc
_refine_ls_wR_factor_gt 0.1051
_refine_ls_wR_factor_ref 0.1133
_reflns_Friedel_coverage 0.000
_reflns_number_gt 3377
_reflns_number_total 3994
_reflns_threshold_expression 'I > 2\s(I)'
_cod_data_source_file c7qo00305f2.cif
_cod_data_source_block 20170442
_cod_original_cell_volume 2233.68(15)
_cod_database_code 1553791
_shelx_shelxl_version_number 2014/7
_chemical_oxdiff_formula C38H70N2OS1F2
_shelx_space_group_comment
;
The symmetry employed for this shelxl refinement is uniquely defined
by the following loop, which should always be used as a source of
symmetry information in preference to the above space-group names.
They are only intended as comments.
;
_reflns_odcompleteness_completeness 99.98
_reflns_odcompleteness_iscentric 1
_reflns_odcompleteness_theta 66.97
_olex2_refinement_description
;
1. Fixed Uiso
 At 1.2 times of:
  All C(H) groups, All N(H) groups
2.a Aromatic/amide H refined with riding coordinates:
 C2(H2), C3(H3), C4(H4), C5(H5), C6(H6), C8(H8), C9(H9), C10(H10), C11(H11),
 C12(H12), C14(H14), C15(H15), C19(H19), C20(H20), C21(H21), C22(H22), C25(H25),
  C26(H26), C27(H27), C28(H28), N1(H1)
;
_olex2_submission_special_instructions 'No special instructions were received'

loop_
_space_group_symop_operation_xyz
'x, y, z'
'-x, y+1/2, -z+1/2'
'-x, -y, -z'
'x, -y-1/2, z-1/2'

loop_
_atom_site_label
_atom_site_type_symbol
_atom_site_fract_x
_atom_site_fract_y
_atom_site_fract_z
_atom_site_U_iso_or_equiv
_atom_site_adp_type
_atom_site_occupancy
_atom_site_site_symmetry_order
_atom_site_calc_flag
_atom_site_refinement_flags_posn
C1 C 0.69349(15) -0.0621(2) 0.41360(9) 0.0363(4) Uani 1 1 d .
C2 C 0.74927(17) -0.1984(2) 0.40237(10) 0.0460(5) Uani 1 1 d .
H2 H 0.7869 -0.2079 0.3668 0.055 Uiso 1 1 calc R
C3 C 0.7493(2) -0.3204(3) 0.44382(12) 0.0565(6) Uani 1 1 d .
H3 H 0.7884 -0.4107 0.4366 0.068 Uiso 1 1 calc R
C4 C 0.6919(2) -0.3085(3) 0.49520(13) 0.0620(7) Uani 1 1 d .
H4 H 0.6901 -0.3920 0.5223 0.074 Uiso 1 1 calc R
C5 C 0.6366(2) -0.1737(3) 0.50727(12) 0.0671(7) Uani 1 1 d .
H5 H 0.5985 -0.1659 0.5427 0.080 Uiso 1 1 calc R
C6 C 0.63756(19) -0.0494(3) 0.46686(11) 0.0545(6) Uani 1 1 d .
H6 H 0.6009 0.0421 0.4754 0.065 Uiso 1 1 calc R
C7 C 0.82258(15) 0.2106(2) 0.39351(9) 0.0367(4) Uani 1 1 d .
C8 C 0.8664(2) 0.2013(3) 0.45420(11) 0.0603(6) Uani 1 1 d .
H8 H 0.8316 0.1400 0.4822 0.072 Uiso 1 1 calc R
C9 C 0.9623(2) 0.2833(4) 0.47368(13) 0.0750(8) Uani 1 1 d .
H9 H 0.9918 0.2760 0.5147 0.090 Uiso 1 1 calc R
C10 C 1.0141(2) 0.3744(3) 0.43345(14) 0.0648(7) Uani 1 1 d .
H10 H 1.0785 0.4289 0.4470 0.078 Uiso 1 1 calc R
C11 C 0.97070(19) 0.3852(3) 0.37297(13) 0.0587(6) Uani 1 1 d .
H11 H 1.0054 0.4477 0.3454 0.070 Uiso 1 1 calc R
C12 C 0.87539(17) 0.3032(2) 0.35299(11) 0.0473(5) Uani 1 1 d .
H12 H 0.8465 0.3104 0.3118 0.057 Uiso 1 1 calc R
C13 C 0.58167(15) 0.2162(2) 0.36134(8) 0.0338(4) Uani 1 1 d .
C14 C 0.58682(16) 0.3558(2) 0.39131(9) 0.0417(5) Uani 1 1 d .
H14 H 0.6514 0.3807 0.4163 0.050 Uiso 1 1 calc R
C15 C 0.49838(17) 0.4630(2) 0.38589(10) 0.0438(5) Uani 1 1 d .
H15 H 0.5047 0.5565 0.4073 0.053 Uiso 1 1 calc R
C16 C 0.40311(15) 0.4295(2) 0.34904(9) 0.0354(4) Uani 1 1 d .
C17 C 0.38944(15) 0.2811(2) 0.31971(8) 0.0334(4) Uani 1 1 d .
C18 C 0.47977(14) 0.1736(2) 0.32600(8) 0.0326(4) Uani 1 1 d .
C19 C 0.46411(16) 0.0252(2) 0.29794(9) 0.0410(4) Uani 1 1 d .
H19 H 0.5223 -0.0463 0.3016 0.049 Uiso 1 1 calc R
C20 C 0.36553(18) -0.0138(2) 0.26585(10) 0.0471(5) Uani 1 1 d .
H20 H 0.3565 -0.1117 0.2482 0.057 Uiso 1 1 calc R
C21 C 0.27738(18) 0.0940(3) 0.25941(10) 0.0488(5) Uani 1 1 d .
H21 H 0.2107 0.0673 0.2368 0.059 Uiso 1 1 calc R
C22 C 0.28850(16) 0.2366(2) 0.28588(9) 0.0421(5) Uani 1 1 d .
H22 H 0.2289 0.3058 0.2817 0.050 Uiso 1 1 calc R
C23 C 0.28724(17) 0.6498(2) 0.37849(9) 0.0427(5) Uani 1 1 d .
C24 C 0.18728(16) 0.7463(2) 0.35552(9) 0.0382(4) Uani 1 1 d .
C25 C 0.1712(2) 0.8882(3) 0.38274(11) 0.0530(6) Uani 1 1 d .
H25 H 0.2225 0.9260 0.4138 0.064 Uiso 1 1 calc R
C26 C 0.0768(2) 0.9730(3) 0.36278(12) 0.0631(7) Uani 1 1 d .
H26 H 0.0636 1.0689 0.3803 0.076 Uiso 1 1 calc R
C27 C 0.00288(19) 0.9137(3) 0.31683(12) 0.0563(6) Uani 1 1 d .
H27 H -0.0614 0.9678 0.3028 0.068 Uiso 1 1 calc R
C28 C 0.02663(17) 0.7727(3) 0.29234(12) 0.0540(6) Uani 1 1 d .
H28 H -0.0233 0.7330 0.2610 0.065 Uiso 1 1 calc R
N1 N 0.31509(13) 0.53826(19) 0.33879(8) 0.0408(4) Uani 1 1 d .
H1 H 0.2754 0.5328 0.3038 0.049 Uiso 1 1 calc R
N2 N 0.11703(13) 0.6880(2) 0.31046(9) 0.0461(4) Uani 1 1 d .
O1 O 0.72650(11) 0.04376(17) 0.29721(6) 0.0423(3) Uani 1 1 d .
O2 O 0.33411(16) 0.6725(2) 0.42975(7) 0.0711(6) Uani 1 1 d .
P1 P 0.70509(4) 0.09650(5) 0.36057(2) 0.03258(15) Uani 1 1 d .

loop_
_atom_site_aniso_label
_atom_site_aniso_U_11
_atom_site_aniso_U_22
_atom_site_aniso_U_33
_atom_site_aniso_U_23
_atom_site_aniso_U_13
_atom_site_aniso_U_12
C1 0.0301(9) 0.0373(10) 0.0408(10) 0.0016(8) -0.0015(7) 0.0012(8)
C2 0.0461(11) 0.0388(11) 0.0529(12) -0.0020(9) 0.0038(9) 0.0012(9)
C3 0.0551(13) 0.0367(11) 0.0763(16) 0.0051(10) -0.0020(12) 0.0018(10)
C4 0.0528(13) 0.0576(15) 0.0743(17) 0.0282(13) -0.0021(12) -0.0008(12)
C5 0.0600(15) 0.0828(19) 0.0609(15) 0.0265(14) 0.0190(12) 0.0093(14)
C6 0.0498(12) 0.0594(14) 0.0562(13) 0.0132(11) 0.0157(10) 0.0176(11)
C7 0.0304(9) 0.0358(9) 0.0434(10) -0.0040(8) 0.0000(7) 0.0056(8)
C8 0.0591(14) 0.0740(17) 0.0461(12) -0.0016(11) -0.0045(10) -0.0159(13)
C9 0.0693(17) 0.091(2) 0.0606(16) -0.0127(15) -0.0175(13) -0.0172(16)
C10 0.0465(12) 0.0572(15) 0.0881(19) -0.0188(13) -0.0083(13) -0.0091(11)
C11 0.0476(12) 0.0432(12) 0.0855(18) 0.0029(11) 0.0070(12) -0.0057(10)
C12 0.0427(11) 0.0388(11) 0.0594(13) 0.0055(9) -0.0010(9) 0.0025(9)
C13 0.0316(9) 0.0348(9) 0.0348(9) 0.0019(7) 0.0008(7) 0.0050(8)
C14 0.0338(9) 0.0407(11) 0.0489(11) -0.0089(9) -0.0063(8) 0.0047(8)
C15 0.0422(11) 0.0366(10) 0.0515(12) -0.0108(9) -0.0028(9) 0.0057(9)
C16 0.0349(9) 0.0329(9) 0.0383(10) 0.0023(7) 0.0026(7) 0.0061(8)
C17 0.0340(9) 0.0337(9) 0.0325(9) 0.0027(7) 0.0028(7) 0.0026(7)
C18 0.0324(9) 0.0325(9) 0.0328(9) 0.0007(7) 0.0032(7) 0.0020(7)
C19 0.0383(10) 0.0363(10) 0.0480(11) -0.0070(8) 0.0021(8) 0.0046(8)
C20 0.0459(11) 0.0409(11) 0.0540(12) -0.0132(9) 0.0011(9) -0.0030(9)
C21 0.0391(10) 0.0493(12) 0.0559(13) -0.0083(10) -0.0077(9) -0.0018(9)
C22 0.0338(9) 0.0421(11) 0.0491(11) 0.0000(9) -0.0035(8) 0.0045(8)
C23 0.0480(11) 0.0395(10) 0.0406(11) 0.0036(8) 0.0045(9) 0.0106(9)
C24 0.0409(10) 0.0344(10) 0.0408(10) 0.0057(8) 0.0116(8) 0.0071(8)
C25 0.0629(14) 0.0458(12) 0.0498(12) -0.0049(10) 0.0019(11) 0.0163(11)
C26 0.0753(17) 0.0450(13) 0.0705(16) -0.0025(11) 0.0151(13) 0.0275(12)
C27 0.0452(12) 0.0560(14) 0.0692(15) 0.0139(12) 0.0140(11) 0.0191(11)
C28 0.0341(10) 0.0572(14) 0.0703(15) 0.0030(11) 0.0017(10) 0.0054(10)
N1 0.0400(9) 0.0374(9) 0.0440(9) -0.0022(7) -0.0027(7) 0.0111(7)
N2 0.0374(9) 0.0398(9) 0.0613(11) -0.0009(8) 0.0045(8) 0.0044(7)
O1 0.0408(7) 0.0494(8) 0.0365(7) -0.0041(6) 0.0033(6) 0.0040(6)
O2 0.0856(12) 0.0789(12) 0.0455(9) -0.0149(8) -0.0129(8) 0.0419(10)
P1 0.0294(2) 0.0339(3) 0.0341(3) -0.00026(18) 0.00084(17) 0.00408(18)

loop_
_atom_type_symbol
_atom_type_description
_atom_type_scat_dispersion_real
_atom_type_scat_dispersion_imag
_atom_type_scat_source
C C 0.0181 0.0091 'International Tables Vol C Tables 4.2.6.8 and 6.1.1.4'
H H 0.0000 0.0000 'International Tables Vol C Tables 4.2.6.8 and 6.1.1.4'
N N 0.0311 0.0180 'International Tables Vol C Tables 4.2.6.8 and 6.1.1.4'
O O 0.0492 0.0322 'International Tables Vol C Tables 4.2.6.8 and 6.1.1.4'
P P 0.2955 0.4335 'International Tables Vol C Tables 4.2.6.8 and 6.1.1.4'

loop_
_geom_angle_atom_site_label_1
_geom_angle_atom_site_label_2
_geom_angle_atom_site_label_3
_geom_angle
C2 C1 C6 119.26(19)
C2 C1 P1 117.92(15)
C6 C1 P1 122.67(16)
C1 C2 H2 119.8
C3 C2 C1 120.3(2)
C3 C2 H2 119.8
C2 C3 H3 120.0
C4 C3 C2 120.1(2)
C4 C3 H3 120.0
C3 C4 H4 119.8
C3 C4 C5 120.3(2)
C5 C4 H4 119.8
C4 C5 H5 119.9
C4 C5 C6 120.3(2)
C6 C5 H5 119.9
C1 C6 H6 120.2
C5 C6 C1 119.7(2)
C5 C6 H6 120.2
C8 C7 C12 118.91(19)
C8 C7 P1 124.27(17)
C12 C7 P1 116.63(15)
C7 C8 H8 120.0
C7 C8 C9 120.0(2)
C9 C8 H8 120.0
C8 C9 H9 119.6
C10 C9 C8 120.8(2)
C10 C9 H9 119.6
C9 C10 H10 120.2
C9 C10 C11 119.6(2)
C11 C10 H10 120.2
C10 C11 H11 120.0
C10 C11 C12 120.0(2)
C12 C11 H11 120.0
C7 C12 C11 120.7(2)
C7 C12 H12 119.7
C11 C12 H12 119.7
C14 C13 C18 118.75(16)
C14 C13 P1 120.34(14)
C18 C13 P1 120.66(13)
C13 C14 H14 118.7
C13 C14 C15 122.57(17)
C15 C14 H14 118.7
C14 C15 H15 120.1
C16 C15 C14 119.75(18)
C16 C15 H15 120.1
C15 C16 C17 120.38(17)
C15 C16 N1 121.70(17)
N1 C16 C17 117.92(16)
C18 C17 C16 118.92(16)
C22 C17 C16 122.21(17)
C22 C17 C18 118.86(17)
C17 C18 C13 119.35(16)
C19 C18 C13 122.29(16)
C19 C18 C17 118.34(16)
C18 C19 H19 119.4
C20 C19 C18 121.16(18)
C20 C19 H19 119.4
C19 C20 H20 120.0
C19 C20 C21 119.97(19)
C21 C20 H20 120.0
C20 C21 H21 119.6
C22 C21 C20 120.79(19)
C22 C21 H21 119.6
C17 C22 H22 119.6
C21 C22 C17 120.87(18)
C21 C22 H22 119.6
N1 C23 C24 114.63(17)
O2 C23 C24 120.25(18)
O2 C23 N1 125.09(19)
C25 C24 C23 119.07(19)
N2 C24 C23 117.89(17)
N2 C24 C25 123.02(19)
C24 C25 H25 120.8
C24 C25 C26 118.5(2)
C26 C25 H25 120.8
C25 C26 H26 120.4
C27 C26 C25 119.2(2)
C27 C26 H26 120.4
C26 C27 H27 121.0
C28 C27 C26 118.0(2)
C28 C27 H27 121.0
C27 C28 H28 117.9
N2 C28 C27 124.3(2)
N2 C28 H28 117.9
C16 N1 H1 116.8
C23 N1 C16 126.49(17)
C23 N1 H1 116.8
C24 N2 C28 117.00(19)
C1 P1 C7 105.25(9)
C1 P1 C13 108.66(9)
C13 P1 C7 107.16(8)
O1 P1 C1 112.61(9)
O1 P1 C7 109.74(8)
O1 P1 C13 113.00(8)

loop_
_geom_bond_atom_site_label_1
_geom_bond_atom_site_label_2
_geom_bond_distance
C1 C2 1.385(3)
C1 C6 1.389(3)
C1 P1 1.8002(19)
C2 H2 0.9300
C2 C3 1.384(3)
C3 H3 0.9300
C3 C4 1.362(4)
C4 H4 0.9300
C4 C5 1.376(4)
C5 H5 0.9300
C5 C6 1.385(3)
C6 H6 0.9300
C7 C8 1.374(3)
C7 C12 1.381(3)
C7 P1 1.8139(19)
C8 H8 0.9300
C8 C9 1.385(3)
C9 H9 0.9300
C9 C10 1.363(4)
C10 H10 0.9300
C10 C11 1.370(4)
C11 H11 0.9300
C11 C12 1.382(3)
C12 H12 0.9300
C13 C14 1.367(3)
C13 C18 1.432(2)
C13 P1 1.8068(18)
C14 H14 0.9300
C14 C15 1.405(3)
C15 H15 0.9300
C15 C16 1.366(3)
C16 C17 1.433(2)
C16 N1 1.416(2)
C17 C18 1.424(2)
C17 C22 1.413(3)
C18 C19 1.423(3)
C19 H19 0.9300
C19 C20 1.361(3)
C20 H20 0.9300
C20 C21 1.406(3)
C21 H21 0.9300
C21 C22 1.360(3)
C22 H22 0.9300
C23 C24 1.508(3)
C23 N1 1.352(3)
C23 O2 1.216(2)
C24 C25 1.380(3)
C24 N2 1.331(3)
C25 H25 0.9300
C25 C26 1.385(3)
C26 H26 0.9300
C26 C27 1.372(4)
C27 H27 0.9300
C27 C28 1.368(3)
C28 H28 0.9300
C28 N2 1.338(3)
N1 H1 0.8600
O1 P1 1.4890(14)

loop_
_geom_hbond_atom_site_label_D
_geom_hbond_atom_site_label_H
_geom_hbond_atom_site_label_A
_geom_hbond_distance_DH
_geom_hbond_distance_HA
_geom_hbond_distance_DA
_geom_hbond_angle_DHA
_geom_hbond_site_symmetry_A
N1 H1 O1 0.86 2.19 2.944(2) 146.6 2_655

loop_
_geom_torsion_atom_site_label_1
_geom_torsion_atom_site_label_2
_geom_torsion_atom_site_label_3
_geom_torsion_atom_site_label_4
_geom_torsion
C1 C2 C3 C4 1.6(3)
C2 C1 C6 C5 -1.2(3)
C2 C1 P1 C7 -92.44(16)
C2 C1 P1 C13 153.06(15)
C2 C1 P1 O1 27.09(18)
C2 C3 C4 C5 -2.1(4)
C3 C4 C5 C6 0.9(4)
C4 C5 C6 C1 0.8(4)
C6 C1 C2 C3 0.0(3)
C6 C1 P1 C7 83.19(19)
C6 C1 P1 C13 -31.3(2)
C6 C1 P1 O1 -157.29(17)
C7 C8 C9 C10 0.4(4)
C8 C7 C12 C11 0.0(3)
C8 C7 P1 C1 -18.0(2)
C8 C7 P1 C13 97.5(2)
C8 C7 P1 O1 -139.42(19)
C8 C9 C10 C11 0.0(4)
C9 C10 C11 C12 -0.4(4)
C10 C11 C12 C7 0.4(3)
C12 C7 C8 C9 -0.4(4)
C12 C7 P1 C1 156.83(15)
C12 C7 P1 C13 -87.62(16)
C12 C7 P1 O1 35.42(18)
C13 C14 C15 C16 -0.6(3)
C13 C18 C19 C20 178.40(19)
C14 C13 C18 C17 4.0(3)
C14 C13 C18 C19 -174.40(18)
C14 C13 P1 C1 104.77(17)
C14 C13 P1 C7 -8.47(19)
C14 C13 P1 O1 -129.48(16)
C14 C15 C16 C17 4.8(3)
C14 C15 C16 N1 -175.56(19)
C15 C16 C17 C18 -4.4(3)
C15 C16 C17 C22 174.17(19)
C15 C16 N1 C23 -29.7(3)
C16 C17 C18 C13 0.0(3)
C16 C17 C18 C19 178.46(17)
C16 C17 C22 C21 -178.9(2)
C17 C16 N1 C23 150.0(2)
C17 C18 C19 C20 0.0(3)
C18 C13 C14 C15 -3.8(3)
C18 C13 P1 C1 -80.98(16)
C18 C13 P1 C7 165.77(15)
C18 C13 P1 O1 44.76(17)
C18 C17 C22 C21 -0.3(3)
C18 C19 C20 C21 0.7(3)
C19 C20 C21 C22 -1.2(4)
C20 C21 C22 C17 1.0(3)
C22 C17 C18 C13 -178.65(17)
C22 C17 C18 C19 -0.2(3)
C23 C24 C25 C26 -177.6(2)
C23 C24 N2 C28 177.52(18)
C24 C23 N1 C16 -178.46(17)
C24 C25 C26 C27 -0.1(4)
C25 C24 N2 C28 -1.0(3)
C25 C26 C27 C28 -0.5(4)
C26 C27 C28 N2 0.4(4)
C27 C28 N2 C24 0.3(3)
N1 C16 C17 C18 175.91(16)
N1 C16 C17 C22 -5.5(3)
N1 C23 C24 C25 -161.3(2)
N1 C23 C24 N2 20.1(3)
N2 C24 C25 C26 0.9(3)
O2 C23 C24 C25 20.7(3)
O2 C23 C24 N2 -157.9(2)
O2 C23 N1 C16 -0.5(4)
P1 C1 C2 C3 175.77(16)
P1 C1 C6 C5 -176.75(19)
P1 C7 C8 C9 174.3(2)
P1 C7 C12 C11 -175.11(17)
P1 C13 C14 C15 170.52(17)
P1 C13 C18 C17 -170.30(13)
P1 C13 C18 C19 11.3(3)
